data_4501782
loop_
_publ_author_name
'Cui, Ping'
'Chen, Zhi'
'Gao, Dongliang'
'Zhao, Bin'
'Shi, Wei'
'Cheng, Peng'

_publ_section_title
;
 Syntheses, Structures, and Photoluminescence of a Series of
 Three-Dimensional Cd(II) Frameworks with a Flexible Ligand,
 1,5-Bis(5-tetrazolo)-3-oxapentane
;
_journal_issue 10
_journal_name_full 'Crystal Growth &amp; Design'
_journal_page_first 4370
_journal_paper_doi 10.1021/cg100467p
_journal_volume 10
_journal_year 2010
_chemical_formula_sum 'C12 H16 Cd5 Cl2 N28 O2'
_chemical_formula_weight 1217.43
_chemical_name_systematic
; 
 ? 
;
_space_group_IT_number 2
_symmetry_cell_setting triclinic
_symmetry_space_group_name_Hall '-P 1'
_symmetry_space_group_name_H-M 'P -1'
_atom_sites_solution_hydrogens geom
_atom_sites_solution_primary direct
_atom_sites_solution_secondary difmap
_audit_creation_method SHELXL-97
_cell_angle_alpha 93.17(3)
_cell_angle_beta 107.53(3)
_cell_angle_gamma 109.10(3)
_cell_formula_units_Z 1
_cell_length_a 8.0489(16)
_cell_length_b 8.4254(17)
_cell_length_c 13.213(5)
_cell_measurement_reflns_used 2498
_cell_measurement_temperature 113(2)
_cell_measurement_theta_max 27.8924
_cell_measurement_theta_min 3.0822
_cell_volume 795.5(5)
_computing_cell_refinement CrystalClear
_computing_data_collection CrystalClear
_computing_data_reduction CrystalClear
_computing_molecular_graphics 'Bruker SHELXTL'
_computing_publication_material 'Bruker SHELXTL'
_computing_structure_refinement 'SHELXL-97 (Sheldrick, 1997)'
_computing_structure_solution 'SHELXS-97 (Sheldrick, 1990)'
_diffrn_ambient_temperature 113(2)
_diffrn_measured_fraction_theta_full 0.971
_diffrn_measured_fraction_theta_max 0.971
_diffrn_measurement_device_type 'Rigaku Saturn'
_diffrn_measurement_method \w
_diffrn_radiation_monochromator confocal
_diffrn_radiation_source 'Rotating anode'
_diffrn_radiation_type MoK\a
_diffrn_radiation_wavelength 0.71073
_diffrn_reflns_av_R_equivalents 0.0215
_diffrn_reflns_av_sigmaI/netI 0.0284
_diffrn_reflns_limit_h_max 9
_diffrn_reflns_limit_h_min -9
_diffrn_reflns_limit_k_max 10
_diffrn_reflns_limit_k_min -9
_diffrn_reflns_limit_l_max 15
_diffrn_reflns_limit_l_min -15
_diffrn_reflns_number 6359
_diffrn_reflns_theta_full 25.01
_diffrn_reflns_theta_max 25.01
_diffrn_reflns_theta_min 2.85
_diffrn_standards_decay_% 0
_diffrn_standards_interval_count 0
_diffrn_standards_interval_time 0
_diffrn_standards_number 0
_exptl_absorpt_coefficient_mu 3.522
_exptl_absorpt_correction_T_max 0.5393
_exptl_absorpt_correction_T_min 0.3332
_exptl_absorpt_correction_type multi-scan
_exptl_absorpt_process_details CrystalClear
_exptl_crystal_colour Colorless
_exptl_crystal_density_diffrn 2.541
_exptl_crystal_density_method 'not measured'
_exptl_crystal_description Block
_exptl_crystal_F_000 574
_exptl_crystal_size_max 0.40
_exptl_crystal_size_mid 0.20
_exptl_crystal_size_min 0.20
_refine_diff_density_max 1.838
_refine_diff_density_min -0.786
_refine_diff_density_rms 0.122
_refine_ls_extinction_coef 0.0106(10)
_refine_ls_extinction_expression Fc^*^=kFc[1+0.001xFc^2^\l^3^/sin(2\q)]^-1/4^
_refine_ls_extinction_method SHELXL
_refine_ls_goodness_of_fit_ref 1.074
_refine_ls_hydrogen_treatment constr
_refine_ls_matrix_type full
_refine_ls_number_parameters 224
_refine_ls_number_reflns 2717
_refine_ls_number_restraints 30
_refine_ls_restrained_S_all 1.103
_refine_ls_R_factor_all 0.0273
_refine_ls_R_factor_gt 0.0240
_refine_ls_shift/su_max 0.001
_refine_ls_shift/su_mean 0.000
_refine_ls_structure_factor_coef Fsqd
_refine_ls_weighting_details 'calc w=1/[\s^2^(Fo^2^)+(0.0284P)^2^+2.8639P] where P=(Fo^2^+2Fc^2^)/3'
_refine_ls_weighting_scheme calc
_refine_ls_wR_factor_gt 0.0631
_refine_ls_wR_factor_ref 0.0642
_reflns_number_gt 2405
_reflns_number_total 2717
_reflns_threshold_expression >2sigma(I)
_cod_data_source_file cg100467p_si_002.cif
_cod_data_source_block 2
_cod_original_cell_volume 795.5(4)
_cod_original_sg_symbol_H-M p-1
_cod_database_code 4501782

loop_
_symmetry_equiv_pos_as_xyz
'x, y, z'
'-x, -y, -z'

loop_
_atom_site_label
_atom_site_type_symbol
_atom_site_fract_x
_atom_site_fract_y
_atom_site_fract_z
_atom_site_U_iso_or_equiv
_atom_site_adp_type
_atom_site_occupancy
_atom_site_symmetry_multiplicity
_atom_site_calc_flag
_atom_site_refinement_flags
Cd1 Cd 1.0000 1.0000 1.0000 0.01090(14) Uani 1 2 d S
Cd2 Cd 1.50390(4) 0.69689(4) 0.89460(2) 0.01012(12) Uani 1 1 d .
Cd3 Cd 1.04500(4) 0.49963(4) 0.64354(2) 0.01143(12) Uani 1 1 d .
C1 C 0.7300(6) 0.5379(6) 0.7571(4) 0.0158(10) Uani 1 1 d .
C2 C 0.5642(7) 0.3878(7) 0.6899(4) 0.0243(11) Uani 1 1 d .
H2A H 0.4580 0.4237 0.6653 0.029 Uiso 1 1 calc R
H2B H 0.5357 0.3030 0.7350 0.029 Uiso 1 1 calc R
C3 C 0.5861(7) 0.3058(7) 0.5939(4) 0.0253(11) Uani 1 1 d .
H3A H 0.4742 0.2064 0.5584 0.030 Uiso 1 1 calc R
H3B H 0.5965 0.3850 0.5437 0.030 Uiso 1 1 calc R
C4 C 0.7198(7) 0.1052(7) 0.6681(5) 0.0299(13) Uani 1 1 d .
H4A H 0.6157 0.0099 0.6192 0.036 Uiso 1 1 calc R
H4B H 0.6910 0.1251 0.7328 0.036 Uiso 1 1 calc R
C5 C 0.8953(7) 0.0634(6) 0.6965(4) 0.0225(11) Uani 1 1 d .
H5A H 0.8695 -0.0470 0.7192 0.027 Uiso 1 1 calc R
H5B H 0.9294 0.0551 0.6325 0.027 Uiso 1 1 calc R
C6 C 1.0579(6) 0.1926(6) 0.7841(4) 0.0145(9) Uani 1 1 d .
Cl1 Cl 0.89640(18) 0.66138(17) 0.50365(9) 0.0265(3) Uani 1 1 d .
N1 N 0.9041(5) 0.5827(5) 0.7550(3) 0.0144(8) Uani 1 1 d .
N2 N 1.0086(5) 0.7215(5) 0.8301(3) 0.0165(8) Uani 1 1 d .
N3 N 0.9001(5) 0.7587(5) 0.8754(3) 0.0146(8) Uani 1 1 d .
N4 N 0.7244(5) 0.6467(5) 0.8320(3) 0.0139(8) Uani 1 1 d .
N5 N 1.1595(5) 0.3437(5) 0.7702(3) 0.0133(8) Uani 1 1 d .
N6 N 1.2942(5) 0.4167(5) 0.8664(3) 0.0107(7) Uani 1 1 d .
N7 N 1.2731(5) 0.3136(5) 0.9349(3) 0.0122(8) Uani 1 1 d .
N8 N 1.1234(5) 0.1711(5) 0.8857(3) 0.0131(8) Uani 1 1 d .
N9 N 1.3279(6) 0.7284(5) 0.7277(3) 0.0213(7) Uani 1 1 d U
N10 N 1.3122(6) 0.8617(6) 0.7243(3) 0.0247(7) Uani 1 1 d U
N11 N 1.3034(7) 0.9951(6) 0.7147(4) 0.0336(9) Uani 1 1 d U
N12 N 0.6943(5) 0.9949(5) 0.9248(3) 0.0150(8) Uani 1 1 d .
N13 N 0.6539(5) 1.1104(5) 0.9516(3) 0.0149(8) Uani 1 1 d .
N14 N 0.6164(6) 1.2251(5) 0.9744(3) 0.0222(9) Uani 1 1 d .
O1 O 0.7458(4) 0.2540(4) 0.6186(3) 0.0188(7) Uani 1 1 d .

loop_
_atom_site_aniso_label
_atom_site_aniso_U_11
_atom_site_aniso_U_22
_atom_site_aniso_U_33
_atom_site_aniso_U_23
_atom_site_aniso_U_13
_atom_site_aniso_U_12
Cd1 0.0100(2) 0.0078(2) 0.0139(2) 0.00119(17) 0.00558(18) 0.00073(18)
Cd2 0.00879(18) 0.01015(19) 0.01039(18) 0.00180(12) 0.00300(13) 0.00231(13)
Cd3 0.01111(19) 0.0163(2) 0.00681(17) 0.00280(13) 0.00277(13) 0.00500(14)
C1 0.019(2) 0.015(2) 0.015(2) 0.0030(18) 0.0051(19) 0.009(2)
C2 0.016(2) 0.024(3) 0.028(3) -0.006(2) 0.004(2) 0.006(2)
C3 0.021(3) 0.025(3) 0.025(3) -0.005(2) 0.003(2) 0.007(2)
C4 0.023(3) 0.027(3) 0.028(3) 0.010(2) 0.003(2) -0.001(2)
C5 0.021(3) 0.017(3) 0.019(2) -0.001(2) -0.002(2) 0.003(2)
C6 0.013(2) 0.014(2) 0.016(2) 0.0022(18) 0.0025(18) 0.0055(19)
Cl1 0.0326(7) 0.0370(8) 0.0147(6) 0.0056(5) 0.0070(5) 0.0195(6)
N1 0.0127(19) 0.015(2) 0.0150(19) -0.0031(16) 0.0058(15) 0.0038(16)
N2 0.013(2) 0.017(2) 0.018(2) -0.0003(16) 0.0069(16) 0.0028(16)
N3 0.0148(19) 0.014(2) 0.0161(19) 0.0002(16) 0.0069(16) 0.0046(16)
N4 0.0133(19) 0.014(2) 0.0150(19) 0.0011(16) 0.0061(15) 0.0042(16)
N5 0.0150(19) 0.0110(19) 0.0123(18) 0.0021(15) 0.0023(15) 0.0047(16)
N6 0.0106(18) 0.0125(19) 0.0094(17) 0.0033(15) 0.0025(14) 0.0053(15)
N7 0.0103(18) 0.0122(19) 0.0126(18) 0.0031(15) 0.0036(15) 0.0024(15)
N8 0.0102(18) 0.0117(19) 0.0140(18) 0.0033(15) 0.0022(15) 0.0010(15)
N9 0.0204(9) 0.0206(9) 0.0230(10) 0.0022(8) 0.0028(7) 0.0121(7)
N10 0.0234(9) 0.0238(9) 0.0257(9) 0.0045(7) 0.0057(7) 0.0096(7)
N11 0.0323(11) 0.0314(11) 0.0353(12) 0.0065(9) 0.0085(8) 0.0116(9)
N12 0.0137(19) 0.011(2) 0.019(2) 0.0002(16) 0.0044(16) 0.0040(16)
N13 0.0112(19) 0.019(2) 0.0135(19) 0.0048(16) 0.0037(15) 0.0036(17)
N14 0.026(2) 0.022(2) 0.023(2) 0.0015(18) 0.0111(18) 0.0127(19)
O1 0.0170(17) 0.0203(18) 0.0177(16) 0.0022(14) 0.0044(13) 0.0064(14)

loop_
_atom_type_symbol
_atom_type_description
_atom_type_scat_dispersion_real
_atom_type_scat_dispersion_imag
_atom_type_scat_source
C C 0.0033 0.0016 'International Tables Vol C Tables 4.2.6.8 and 6.1.1.4'
H H 0.0000 0.0000 'International Tables Vol C Tables 4.2.6.8 and 6.1.1.4'
N N 0.0061 0.0033 'International Tables Vol C Tables 4.2.6.8 and 6.1.1.4'
O O 0.0106 0.0060 'International Tables Vol C Tables 4.2.6.8 and 6.1.1.4'
Cd Cd -0.8075 1.2024 'International Tables Vol C Tables 4.2.6.8 and 6.1.1.4'
Cl Cl 0.1484 0.1585 'International Tables Vol C Tables 4.2.6.8 and 6.1.1.4'

loop_
_geom_angle_atom_site_label_1
_geom_angle_atom_site_label_2
_geom_angle_atom_site_label_3
_geom_angle
_geom_angle_site_symmetry_1
_geom_angle_site_symmetry_3
N3 Cd1 N3 180.000(1) 2_777 .
N3 Cd1 N12 95.09(14) 2_777 .
N3 Cd1 N12 84.91(14) . .
N3 Cd1 N12 84.91(14) 2_777 2_777
N3 Cd1 N12 95.09(14) . 2_777
N12 Cd1 N12 180.000(1) . 2_777
N3 Cd1 N8 91.22(13) 2_777 2_767
N3 Cd1 N8 88.78(13) . 2_767
N12 Cd1 N8 84.02(13) . 2_767
N12 Cd1 N8 95.98(13) 2_777 2_767
N3 Cd1 N8 88.78(14) 2_777 1_565
N3 Cd1 N8 91.22(13) . 1_565
N12 Cd1 N8 95.98(13) . 1_565
N12 Cd1 N8 84.02(13) 2_777 1_565
N8 Cd1 N8 180.000(1) 2_767 1_565
N4 Cd2 N9 93.92(14) 1_655 .
N4 Cd2 N6 99.47(13) 1_655 .
N9 Cd2 N6 89.21(14) . .
N4 Cd2 N14 156.26(14) 1_655 2_777
N9 Cd2 N14 108.30(14) . 2_777
N6 Cd2 N14 89.33(14) . 2_777
N4 Cd2 N12 86.14(13) 1_655 1_655
N9 Cd2 N12 88.61(14) . 1_655
N6 Cd2 N12 174.11(12) . 1_655
N14 Cd2 N12 86.16(14) 2_777 1_655
N4 Cd2 N7 80.32(13) 1_655 2_867
N9 Cd2 N7 172.24(14) . 2_867
N6 Cd2 N7 96.84(12) . 2_867
N14 Cd2 N7 76.75(14) 2_777 2_867
N12 Cd2 N7 85.83(13) 1_655 2_867
N1 Cd3 N5 89.92(13) . .
N1 Cd3 N9 92.45(14) . .
N5 Cd3 N9 87.19(14) . .
N1 Cd3 O1 72.91(12) . .
N5 Cd3 O1 80.17(12) . .
N9 Cd3 O1 160.52(13) . .
N1 Cd3 Cl1 162.81(10) . 2_766
N5 Cd3 Cl1 91.34(10) . 2_766
N9 Cd3 Cl1 104.73(11) . 2_766
O1 Cd3 Cl1 90.42(9) . 2_766
N1 Cd3 Cl1 87.83(10) . .
N5 Cd3 Cl1 176.22(10) . .
N9 Cd3 Cl1 95.95(11) . .
O1 Cd3 Cl1 96.26(9) . .
Cl1 Cd3 Cl1 89.91(5) 2_766 .
N4 C1 N1 109.6(4) . .
N4 C1 C2 123.5(4) . .
N1 C1 C2 126.9(4) . .
C1 C2 C3 115.3(4) . .
C1 C2 H2A 108.5 . .
C3 C2 H2A 108.5 . .
C1 C2 H2B 108.5 . .
C3 C2 H2B 108.5 . .
H2A C2 H2B 107.5 . .
O1 C3 C2 114.3(4) . .
O1 C3 H3A 108.7 . .
C2 C3 H3A 108.7 . .
O1 C3 H3B 108.7 . .
C2 C3 H3B 108.7 . .
H3A C3 H3B 107.6 . .
O1 C4 C5 109.7(4) . .
O1 C4 H4A 109.7 . .
C5 C4 H4A 109.7 . .
O1 C4 H4B 109.7 . .
C5 C4 H4B 109.7 . .
H4A C4 H4B 108.2 . .
C6 C5 C4 113.6(4) . .
C6 C5 H5A 108.9 . .
C4 C5 H5A 108.9 . .
C6 C5 H5B 108.9 . .
C4 C5 H5B 108.9 . .
H5A C5 H5B 107.7 . .
N5 C6 N8 110.3(4) . .
N5 C6 C5 124.4(4) . .
N8 C6 C5 125.2(4) . .
Cd3 Cl1 Cd3 90.09(5) 2_766 .
N2 N1 C1 107.0(4) . .
N2 N1 Cd3 116.9(3) . .
C1 N1 Cd3 135.5(3) . .
N3 N2 N1 107.6(4) . .
N2 N3 N4 110.7(3) . .
N2 N3 Cd1 122.7(3) . .
N4 N3 Cd1 126.3(3) . .
C1 N4 N3 105.0(4) . .
C1 N4 Cd2 138.3(3) . 1_455
N3 N4 Cd2 116.6(3) . 1_455
C6 N5 N6 105.7(3) . .
C6 N5 Cd3 124.3(3) . .
N6 N5 Cd3 123.4(3) . .
N7 N6 N5 109.2(3) . .
N7 N6 Cd2 129.5(3) . .
N5 N6 Cd2 121.1(3) . .
N6 N7 N8 109.2(3) . .
N6 N7 Cd2 130.3(3) . 2_867
N8 N7 Cd2 117.8(3) . 2_867
C6 N8 N7 105.6(4) . .
C6 N8 Cd1 135.5(3) . 1_545
N7 N8 Cd1 116.0(3) . 1_545
N10 N9 Cd2 114.8(3) . .
N10 N9 Cd3 113.1(3) . .
Cd2 N9 Cd3 114.61(18) . .
N11 N10 N9 174.4(5) . .
N13 N12 Cd1 120.2(3) . .
N13 N12 Cd2 125.6(3) . 1_455
Cd1 N12 Cd2 103.69(15) . 1_455
N14 N13 N12 177.4(5) . .
N13 N14 Cd2 135.6(4) . 2_777
C4 O1 C3 112.6(4) . .
C4 O1 Cd3 128.7(3) . .
C3 O1 Cd3 112.3(3) . .

loop_
_geom_bond_atom_site_label_1
_geom_bond_atom_site_label_2
_geom_bond_distance
_geom_bond_site_symmetry_2
Cd1 N3 2.292(4) 2_777
Cd1 N3 2.292(4) .
Cd1 N12 2.344(4) .
Cd1 N12 2.344(4) 2_777
Cd1 N8 2.356(4) 2_767
Cd1 N8 2.356(4) 1_565
Cd2 N4 2.313(4) 1_655
Cd2 N9 2.318(4) .
Cd2 N6 2.340(4) .
Cd2 N14 2.380(4) 2_777
Cd2 N12 2.412(4) 1_655
Cd2 N7 2.448(4) 2_867
Cd3 N1 2.315(4) .
Cd3 N5 2.341(4) .
Cd3 N9 2.345(4) .
Cd3 O1 2.525(3) .
Cd3 Cl1 2.5543(15) 2_766
Cd3 Cl1 2.5918(15) .
C1 N4 1.332(6) .
C1 N1 1.336(6) .
C1 C2 1.492(7) .
C2 C3 1.494(7) .
C2 H2A 0.9700 .
C2 H2B 0.9700 .
C3 O1 1.442(6) .
C3 H3A 0.9700 .
C3 H3B 0.9700 .
C4 O1 1.430(6) .
C4 C5 1.511(7) .
C4 H4A 0.9700 .
C4 H4B 0.9700 .
C5 C6 1.501(6) .
C5 H5A 0.9700 .
C5 H5B 0.9700 .
C6 N5 1.326(6) .
C6 N8 1.334(6) .
Cl1 Cd3 2.5543(15) 2_766
N1 N2 1.336(5) .
N2 N3 1.301(5) .
N3 N4 1.341(5) .
N4 Cd2 2.313(4) 1_455
N5 N6 1.348(5) .
N6 N7 1.298(5) .
N7 N8 1.346(5) .
N7 Cd2 2.448(4) 2_867
N8 Cd1 2.356(4) 1_545
N9 N10 1.172(6) .
N10 N11 1.161(6) .
N12 N13 1.191(5) .
N12 Cd2 2.412(4) 1_455
N13 N14 1.152(6) .
N14 Cd2 2.380(4) 2_777

loop_
_geom_torsion_atom_site_label_1
_geom_torsion_atom_site_label_2
_geom_torsion_atom_site_label_3
_geom_torsion_atom_site_label_4
_geom_torsion
_geom_torsion_site_symmetry_1
_geom_torsion_site_symmetry_4
N4 C1 C2 C3 166.2(4) . .
N1 C1 C2 C3 -15.7(7) . .
C1 C2 C3 O1 55.2(6) . .
O1 C4 C5 C6 67.7(6) . .
C4 C5 C6 N5 -76.5(6) . .
C4 C5 C6 N8 105.1(5) . .
N1 Cd3 Cl1 Cd3 -162.96(10) . 2_766
N5 Cd3 Cl1 Cd3 -109.3(14) . 2_766
N9 Cd3 Cl1 Cd3 104.80(11) . 2_766
O1 Cd3 Cl1 Cd3 -90.42(9) . 2_766
Cl1 Cd3 Cl1 Cd3 0.0 2_766 2_766
N4 C1 N1 N2 0.1(5) . .
C2 C1 N1 N2 -178.2(4) . .
N4 C1 N1 Cd3 -170.7(3) . .
C2 C1 N1 Cd3 10.9(7) . .
N5 Cd3 N1 N2 86.5(3) . .
N9 Cd3 N1 N2 -0.7(3) . .
O1 Cd3 N1 N2 166.2(3) . .
Cl1 Cd3 N1 N2 -179.2(2) 2_766 .
Cl1 Cd3 N1 N2 -96.6(3) . .
N5 Cd3 N1 C1 -103.3(4) . .
N9 Cd3 N1 C1 169.5(4) . .
O1 Cd3 N1 C1 -23.6(4) . .
Cl1 Cd3 N1 C1 -9.1(7) 2_766 .
Cl1 Cd3 N1 C1 73.6(4) . .
C1 N1 N2 N3 -0.2(5) . .
Cd3 N1 N2 N3 172.6(3) . .
N1 N2 N3 N4 0.2(5) . .
N1 N2 N3 Cd1 -174.3(3) . .
N3 Cd1 N3 N2 170(100) 2_777 .
N12 Cd1 N3 N2 146.3(3) . .
N12 Cd1 N3 N2 -33.7(3) 2_777 .
N8 Cd1 N3 N2 -129.6(3) 2_767 .
N8 Cd1 N3 N2 50.4(3) 1_565 .
N3 Cd1 N3 N4 -4(100) 2_777 .
N12 Cd1 N3 N4 -27.2(3) . .
N12 Cd1 N3 N4 152.8(3) 2_777 .
N8 Cd1 N3 N4 56.9(3) 2_767 .
N8 Cd1 N3 N4 -123.1(3) 1_565 .
N1 C1 N4 N3 0.0(5) . .
C2 C1 N4 N3 178.4(4) . .
N1 C1 N4 Cd2 175.7(3) . 1_455
C2 C1 N4 Cd2 -5.9(7) . 1_455
N2 N3 N4 C1 -0.1(5) . .
Cd1 N3 N4 C1 174.1(3) . .
N2 N3 N4 Cd2 -176.9(3) . 1_455
Cd1 N3 N4 Cd2 -2.7(4) . 1_455
N8 C6 N5 N6 0.9(5) . .
C5 C6 N5 N6 -177.7(4) . .
N8 C6 N5 Cd3 -151.1(3) . .
C5 C6 N5 Cd3 30.3(6) . .
N1 Cd3 N5 C6 77.7(4) . .
N9 Cd3 N5 C6 170.1(4) . .
O1 Cd3 N5 C6 5.0(3) . .
Cl1 Cd3 N5 C6 -85.2(4) 2_766 .
Cl1 Cd3 N5 C6 24.1(17) . .
N1 Cd3 N5 N6 -69.7(3) . .
N9 Cd3 N5 N6 22.8(3) . .
O1 Cd3 N5 N6 -142.3(3) . .
Cl1 Cd3 N5 N6 127.5(3) 2_766 .
Cl1 Cd3 N5 N6 -123.2(13) . .
C6 N5 N6 N7 -0.3(5) . .
Cd3 N5 N6 N7 152.1(3) . .
C6 N5 N6 Cd2 -175.2(3) . .
Cd3 N5 N6 Cd2 -22.7(4) . .
N4 Cd2 N6 N7 100.9(4) 1_655 .
N9 Cd2 N6 N7 -165.3(4) . .
N14 Cd2 N6 N7 -57.0(4) 2_777 .
N12 Cd2 N6 N7 -97.0(12) 1_655 .
N7 Cd2 N6 N7 19.6(4) 2_867 .
N4 Cd2 N6 N5 -85.4(3) 1_655 .
N9 Cd2 N6 N5 8.4(3) . .
N14 Cd2 N6 N5 116.8(3) 2_777 .
N12 Cd2 N6 N5 76.7(12) 1_655 .
N7 Cd2 N6 N5 -166.7(3) 2_867 .
N5 N6 N7 N8 -0.5(5) . .
Cd2 N6 N7 N8 173.8(3) . .
N5 N6 N7 Cd2 159.8(3) . 2_867
Cd2 N6 N7 Cd2 -25.9(5) . 2_867
N5 C6 N8 N7 -1.2(5) . .
C5 C6 N8 N7 177.4(4) . .
N5 C6 N8 Cd1 157.5(3) . 1_545
C5 C6 N8 Cd1 -23.9(7) . 1_545
N6 N7 N8 C6 1.0(5) . .
Cd2 N7 N8 C6 -162.1(3) 2_867 .
N6 N7 N8 Cd1 -162.5(3) . 1_545
Cd2 N7 N8 Cd1 34.4(4) 2_867 1_545
N4 Cd2 N9 N10 -119.6(4) 1_655 .
N6 Cd2 N9 N10 141.0(4) . .
N14 Cd2 N9 N10 51.9(4) 2_777 .
N12 Cd2 N9 N10 -33.5(4) 1_655 .
N7 Cd2 N9 N10 -77.7(11) 2_867 .
N4 Cd2 N9 Cd3 106.96(18) 1_655 .
N6 Cd2 N9 Cd3 7.52(18) . .
N14 Cd2 N9 Cd3 -81.5(2) 2_777 .
N12 Cd2 N9 Cd3 -167.01(18) 1_655 .
N7 Cd2 N9 Cd3 148.8(9) 2_867 .
N1 Cd3 N9 N10 -58.4(4) . .
N5 Cd3 N9 N10 -148.2(4) . .
O1 Cd3 N9 N10 -98.8(5) . .
Cl1 Cd3 N9 N10 121.2(4) 2_766 .
Cl1 Cd3 N9 N10 29.7(4) . .
N1 Cd3 N9 Cd2 75.86(18) . .
N5 Cd3 N9 Cd2 -13.94(18) . .
O1 Cd3 N9 Cd2 35.4(5) . .
Cl1 Cd3 N9 Cd2 -104.59(16) 2_766 .
Cl1 Cd3 N9 Cd2 163.94(15) . .
Cd2 N9 N10 N11 121(5) . .
Cd3 N9 N10 N11 -105(5) . .
N3 Cd1 N12 N13 7.1(4) 2_777 .
N3 Cd1 N12 N13 -172.9(4) . .
N12 Cd1 N12 N13 -94(100) 2_777 .
N8 Cd1 N12 N13 97.8(4) 2_767 .
N8 Cd1 N12 N13 -82.2(4) 1_565 .
N3 Cd1 N12 Cd2 -139.50(15) 2_777 1_455
N3 Cd1 N12 Cd2 40.50(15) . 1_455
N12 Cd1 N12 Cd2 120(100) 2_777 1_455
N8 Cd1 N12 Cd2 -48.80(14) 2_767 1_455
N8 Cd1 N12 Cd2 131.20(15) 1_565 1_455
Cd1 N12 N13 N14 91(10) . .
Cd2 N12 N13 N14 -130(10) 1_455 .
N12 N13 N14 Cd2 177(100) . 2_777
C5 C4 O1 C3 -177.3(4) . .
C5 C4 O1 Cd3 -27.9(6) . .
C2 C3 O1 C4 74.1(5) . .
C2 C3 O1 Cd3 -80.4(5) . .
N1 Cd3 O1 C4 -97.2(4) . .
N5 Cd3 O1 C4 -4.2(4) . .
N9 Cd3 O1 C4 -54.4(6) . .
Cl1 Cd3 O1 C4 87.1(4) 2_766 .
Cl1 Cd3 O1 C4 177.1(4) . .
N1 Cd3 O1 C3 52.3(3) . .
N5 Cd3 O1 C3 145.3(3) . .
N9 Cd3 O1 C3 95.0(4) . .
Cl1 Cd3 O1 C3 -123.4(3) 2_766 .
Cl1 Cd3 O1 C3 -33.5(3) . .
